data_2232849
loop_
_publ_author_name
'Abdel-Magied, Ahmed F.'
'Singh, Amrendra K.'
'Haukka, Matti'
'Nordlander, Ebbe'

_publ_section_title
;
 [\m-Bis(diphenylphosphanyl-\k<i>P</i>)methane]decacarbonyltri-\m-hydrido-trirhenium(I)(3
 <i>Re</i>---<i>Re</i>) dichloromethane solvate
;
_journal_coeditor_code LH5374
_journal_issue 12
_journal_name_full 'Acta Crystallographica Section E'
_journal_page_first m1816
_journal_paper_doi 10.1107/S1600536811049312
_journal_volume 67
_journal_year 2011
_chemical_formula_iupac '[Re3 H3 (C25 H22 P2) (C O)10], C H2 Cl2'
_chemical_formula_moiety 'C35 H25 O10 P2 Re3, C H2 Cl2'
_chemical_formula_sum 'C36 H27 Cl2 O10 P2 Re3'
_chemical_formula_weight 1311.02
_chemical_name_systematic
;
[\m-Bis(diphenylphosphanyl-\k<i>P</i>)methane]decacarbonyltri-\m-hydrido-
trirhenium(I)(3 <i>Re</i>---<i>Re</i>) dichloromethane solvate
;
_space_group_IT_number 14
_symmetry_cell_setting monoclinic
_symmetry_space_group_name_Hall '-P 2ybc'
_symmetry_space_group_name_H-M 'P 1 21/c 1'
_atom_sites_solution_hydrogens geom
_atom_sites_solution_primary direct
_atom_sites_solution_secondary difmap
_audit_creation_method SHELXL-97
_cell_angle_alpha 90.00
_cell_angle_beta 106.4450(10)
_cell_angle_gamma 90.00
_cell_formula_units_Z 4
_cell_length_a 16.7907(6)
_cell_length_b 14.5316(5)
_cell_length_c 17.1593(6)
_cell_measurement_reflns_used 9836
_cell_measurement_temperature 100(2)
_cell_measurement_theta_max 28.34
_cell_measurement_theta_min 2.45
_cell_volume 4015.5(2)
_computing_cell_refinement 'SAINT (Bruker, 2009)'
_computing_data_collection 'APEX2 (Bruker, 2009)'
_computing_data_reduction 'SAINT (Bruker, 2009)'
_computing_molecular_graphics 'ORTEP-3 for Windows (Farrugia, 1997)'
_computing_publication_material 'publCIF (Westrip, 2010)'
_computing_structure_refinement 'SHELXL97 (Sheldrick, 2008)'
_computing_structure_solution 'SHELXS97 (Sheldrick, 2008)'
_diffrn_ambient_temperature 100(2)
_diffrn_detector_area_resol_mean 16
_diffrn_measured_fraction_theta_full 0.974
_diffrn_measured_fraction_theta_max 0.974
_diffrn_measurement_device '62mm x 62mm CCD camera on \k-goniostat'
_diffrn_measurement_device_type 'Bruker Kappa APEXII CCD'
_diffrn_measurement_method '\f scans and \w scans with \k offset'
_diffrn_radiation_monochromator 'horizontally mounted graphite crystal'
_diffrn_radiation_source 'fine-focus sealed tube'
_diffrn_radiation_type MoK\a
_diffrn_radiation_wavelength 0.71073
_diffrn_reflns_av_R_equivalents 0.0305
_diffrn_reflns_av_sigmaI/netI 0.0283
_diffrn_reflns_limit_h_max 21
_diffrn_reflns_limit_h_min -19
_diffrn_reflns_limit_k_max 18
_diffrn_reflns_limit_k_min -18
_diffrn_reflns_limit_l_max 21
_diffrn_reflns_limit_l_min -21
_diffrn_reflns_number 35918
_diffrn_reflns_theta_full 27.00
_diffrn_reflns_theta_max 27.00
_diffrn_reflns_theta_min 1.87
_exptl_absorpt_coefficient_mu 9.287
_exptl_absorpt_correction_T_max 0.5274
_exptl_absorpt_correction_T_min 0.3198
_exptl_absorpt_correction_type multi-scan
_exptl_absorpt_process_details '(SADABS; Bruker, 2009)'
_exptl_crystal_colour colourless
_exptl_crystal_density_diffrn 2.169
_exptl_crystal_density_method 'not measured'
_exptl_crystal_description block
_exptl_crystal_F_000 2448
_exptl_crystal_size_max 0.16
_exptl_crystal_size_mid 0.15
_exptl_crystal_size_min 0.08
_refine_diff_density_max 3.816
_refine_diff_density_min -2.535
_refine_ls_extinction_method none
_refine_ls_goodness_of_fit_ref 1.058
_refine_ls_hydrogen_treatment constr
_refine_ls_matrix_type full
_refine_ls_number_parameters 472
_refine_ls_number_reflns 8540
_refine_ls_number_restraints 42
_refine_ls_restrained_S_all 1.060
_refine_ls_R_factor_all 0.0413
_refine_ls_R_factor_gt 0.0320
_refine_ls_shift/su_max 0.001
_refine_ls_shift/su_mean 0.000
_refine_ls_structure_factor_coef Fsqd
_refine_ls_weighting_details 'calc w=1/[\s^2^(Fo^2^)+(0.0308P)^2^+45.3016P] where P=(Fo^2^+2Fc^2^)/3'
_refine_ls_weighting_scheme calc
_refine_ls_wR_factor_gt 0.0765
_refine_ls_wR_factor_ref 0.0812
_reflns_number_gt 7349
_reflns_number_total 8540
_reflns_threshold_expression I>2\s(I)
_cod_data_source_file lh5374.cif
_cod_data_source_block I
_cod_original_sg_symbol_H-M 'P 21/c'
_cod_database_code 2232849
_cod_database_fobs_code 2232849

loop_
_symmetry_equiv_pos_as_xyz
'x, y, z'
'-x, y+1/2, -z+1/2'
'-x, -y, -z'
'x, -y-1/2, z-1/2'

loop_
_atom_site_type_symbol
_atom_site_label
_atom_site_fract_x
_atom_site_fract_y
_atom_site_fract_z
_atom_site_U_iso_or_equiv
_atom_site_adp_type
_atom_site_calc_flag
_atom_site_refinement_flags
_atom_site_occupancy
_atom_site_symmetry_multiplicity
_atom_site_disorder_assembly
_atom_site_disorder_group
Re Re1 0.351643(16) 0.492337(18) 0.253498(15) 0.01644(7) Uani d . 1 1 . .
H H1H 0.3064 0.3969 0.1844 0.025 Uiso d R 1 1 . .
Re Re2 0.347215(15) 0.278309(18) 0.200401(15) 0.01512(7) Uani d . 1 1 . .
H H2H 0.4030 0.4350 0.3503 0.023 Uiso d R 1 1 . .
Re Re3 0.485711(16) 0.347203(18) 0.367087(15) 0.01646(7) Uani d . 1 1 . .
H H3H 0.4244 0.2583 0.2995 0.025 Uiso d R 1 1 . .
P P1 0.23187(10) 0.45699(12) 0.30346(10) 0.0171(3) Uani d . 1 1 . .
P P2 0.24865(10) 0.24363(12) 0.27854(10) 0.0156(3) Uani d . 1 1 . .
O O1 0.2401(4) 0.6139(5) 0.1200(4) 0.0461(17) Uani d . 1 1 . .
O O2 0.4131(4) 0.6613(4) 0.3622(4) 0.0428(15) Uani d . 1 1 . .
O O3 0.4858(3) 0.5337(4) 0.1674(3) 0.0276(11) Uani d . 1 1 . .
O O4 0.2093(4) 0.2497(4) 0.0421(3) 0.0341(13) Uani d . 1 1 . .
O O5 0.3835(3) 0.0763(4) 0.1708(3) 0.0317(12) Uani d . 1 1 . .
O O6 0.4694(3) 0.3388(4) 0.1046(3) 0.0304(12) Uani d . 1 1 . .
O O7 0.6062(4) 0.1901(4) 0.4430(4) 0.0381(14) Uani d . 1 1 . .
O O8 0.5898(3) 0.4864(4) 0.4905(3) 0.0275(12) Uani d . 1 1 . .
O O9 0.6049(3) 0.3830(4) 0.2584(3) 0.0346(13) Uani d . 1 1 . .
O O10 0.3944(3) 0.3069(4) 0.4985(3) 0.0282(12) Uani d . 1 1 . .
C C1 0.2817(5) 0.5669(6) 0.1700(5) 0.0308(18) Uani d . 1 1 . .
C C2 0.3884(5) 0.5988(5) 0.3212(5) 0.0277(16) Uani d . 1 1 . .
C C3 0.4386(4) 0.5154(5) 0.2015(4) 0.0206(14) Uani d . 1 1 . .
C C4 0.2602(4) 0.2650(5) 0.1007(4) 0.0229(15) Uani d . 1 1 . .
C C5 0.3719(4) 0.1514(5) 0.1863(4) 0.0223(15) Uani d . 1 1 . .
C C6 0.4252(4) 0.3156(5) 0.1403(4) 0.0197(14) Uani d . 1 1 . .
C C7 0.5611(5) 0.2486(5) 0.4131(4) 0.0270(16) Uani d . 1 1 . .
C C8 0.5520(4) 0.4352(5) 0.4442(4) 0.0211(14) Uani d . 1 1 . .
C C9 0.5576(4) 0.3729(5) 0.2943(4) 0.0240(15) Uani d . 1 1 . .
C C10 0.4252(4) 0.3192(5) 0.4483(4) 0.0209(14) Uani d . 1 1 . .
C C11 0.2221(4) 0.5281(5) 0.3884(4) 0.0201(14) Uani d . 1 1 . .
C C12 0.2253(4) 0.6224(5) 0.3785(4) 0.0253(15) Uani d . 1 1 . .
H H12 0.2265 0.6469 0.3275 0.030 Uiso calc R 1 1 . .
C C13 0.2270(5) 0.6815(6) 0.4424(5) 0.0304(17) Uani d . 1 1 . .
H H13 0.2293 0.7461 0.4348 0.036 Uiso calc R 1 1 . .
C C14 0.2253(4) 0.6475(6) 0.5162(5) 0.0304(18) Uani d . 1 1 . .
H H14 0.2276 0.6882 0.5602 0.036 Uiso calc R 1 1 . .
C C15 0.2203(4) 0.5532(6) 0.5264(4) 0.0281(17) Uani d . 1 1 . .
H H15 0.2182 0.5293 0.5773 0.034 Uiso calc R 1 1 . .
C C16 0.2182(4) 0.4935(5) 0.4629(4) 0.0227(15) Uani d . 1 1 . .
H H16 0.2142 0.4291 0.4703 0.027 Uiso calc R 1 1 . .
C C17 0.1310(4) 0.4679(5) 0.2275(4) 0.0234(15) Uani d . 1 1 . .
C C18 0.0606(5) 0.4920(5) 0.2507(5) 0.0285(16) Uani d . 1 1 . .
H H18 0.0658 0.5097 0.3052 0.034 Uiso calc R 1 1 . .
C C19 -0.0172(5) 0.4901(7) 0.1940(5) 0.041(2) Uani d . 1 1 . .
H H19 -0.0651 0.5062 0.2099 0.049 Uiso calc R 1 1 . .
C C20 -0.0250(5) 0.4648(8) 0.1147(5) 0.049(3) Uani d . 1 1 . .
H H20 -0.0784 0.4633 0.0764 0.058 Uiso calc R 1 1 . .
C C21 0.0444(5) 0.4415(7) 0.0906(5) 0.043(2) Uani d . 1 1 . .
H H21 0.0390 0.4243 0.0359 0.051 Uiso calc R 1 1 . .
C C22 0.1219(5) 0.4436(6) 0.1471(4) 0.0302(17) Uani d . 1 1 . .
H H22 0.1697 0.4281 0.1306 0.036 Uiso calc R 1 1 . .
C C23 0.2261(4) 0.3387(4) 0.3400(4) 0.0161(13) Uani d . 1 1 . .
H H23A 0.2651 0.3339 0.3952 0.019 Uiso calc R 1 1 . .
H H23B 0.1695 0.3291 0.3453 0.019 Uiso calc R 1 1 . .
C C24 0.1478(4) 0.2025(5) 0.2166(4) 0.0202(14) Uani d . 1 1 . .
C C25 0.0718(4) 0.2421(6) 0.2124(5) 0.0289(17) Uani d . 1 1 . .
H H25 0.0693 0.2940 0.2453 0.035 Uiso calc R 1 1 . .
C C26 -0.0006(5) 0.2072(6) 0.1609(5) 0.0354(19) Uani d . 1 1 . .
H H26 -0.0521 0.2358 0.1585 0.042 Uiso calc R 1 1 . .
C C27 0.0007(5) 0.1314(7) 0.1127(5) 0.037(2) Uani d . 1 1 . .
H H27 -0.0494 0.1082 0.0771 0.045 Uiso calc R 1 1 . .
C C28 0.0762(5) 0.0894(7) 0.1170(5) 0.041(2) Uani d . 1 1 . .
H H28 0.0781 0.0369 0.0846 0.049 Uiso calc R 1 1 . .
C C29 0.1488(5) 0.1247(6) 0.1689(5) 0.0316(18) Uani d . 1 1 . .
H H29 0.2002 0.0954 0.1720 0.038 Uiso calc R 1 1 . .
C C30 0.2760(4) 0.1528(5) 0.3552(4) 0.0183(13) Uani d . 1 1 . .
C C31 0.2201(4) 0.1287(5) 0.3989(4) 0.0217(14) Uani d . 1 1 . .
H H31 0.1677 0.1583 0.3874 0.026 Uiso calc R 1 1 . .
C C32 0.2409(5) 0.0618(5) 0.4586(4) 0.0253(15) Uani d . 1 1 . .
H H32 0.2030 0.0461 0.4884 0.030 Uiso calc R 1 1 . .
C C33 0.3170(5) 0.0177(6) 0.4750(5) 0.036(2) Uani d . 1 1 . .
H H33 0.3316 -0.0277 0.5165 0.043 Uiso calc R 1 1 . .
C C34 0.3718(5) 0.0397(7) 0.4312(5) 0.041(2) Uani d . 1 1 . .
H H34 0.4232 0.0081 0.4414 0.049 Uiso calc R 1 1 . .
C C35 0.3521(5) 0.1075(6) 0.3726(5) 0.0299(17) Uani d . 1 1 . .
H H35 0.3909 0.1234 0.3438 0.036 Uiso calc R 1 1 . .
C C1S -0.0818(8) 0.2204(10) 0.3584(7) 0.199(3) Uani d PDU 0.60 1 A 1
H H1S1 -0.1101 0.1945 0.3969 0.238 Uiso calc PR 0.60 1 A 1
H H1S2 -0.0693 0.1696 0.3253 0.238 Uiso calc PR 0.60 1 A 1
Cl Cl1 0.0123(9) 0.2785(10) 0.4128(11) 0.199(3) Uani d PDU 0.60 1 A 1
Cl Cl2 -0.1495(9) 0.3089(10) 0.2913(7) 0.199(3) Uani d PDU 0.60 1 A 1
C C1SB 0.020(3) 0.244(3) 0.421(5) 0.199(3) Uani d PDU 0.40 1 B 2
H H1S3 0.0627 0.2072 0.4057 0.238 Uiso calc PR 0.40 1 B 2
H H1S4 0.0250 0.2341 0.4796 0.238 Uiso calc PR 0.40 1 B 2
Cl Cl1B 0.0272(15) 0.3638(16) 0.3988(11) 0.199(3) Uani d PDU 0.40 1 B 2
Cl Cl2B -0.0818(8) 0.2204(10) 0.3584(7) 0.199(3) Uani d PDU 0.40 1 B 2

loop_
_atom_site_aniso_label
_atom_site_aniso_U_11
_atom_site_aniso_U_22
_atom_site_aniso_U_33
_atom_site_aniso_U_12
_atom_site_aniso_U_13
_atom_site_aniso_U_23
Re1 0.01569(13) 0.02024(14) 0.01461(13) 0.00154(10) 0.00627(10) 0.00231(10)
Re2 0.01404(12) 0.02085(14) 0.01086(12) -0.00069(10) 0.00418(9) -0.00074(9)
Re3 0.01399(13) 0.02069(14) 0.01367(13) 0.00099(10) 0.00226(10) -0.00083(10)
P1 0.0156(8) 0.0220(9) 0.0142(8) 0.0041(7) 0.0053(6) 0.0028(6)
P2 0.0126(8) 0.0214(9) 0.0127(8) 0.0003(6) 0.0034(6) 0.0007(6)
O1 0.036(3) 0.062(4) 0.047(4) 0.023(3) 0.023(3) 0.036(3)
O2 0.052(4) 0.033(3) 0.052(4) -0.013(3) 0.027(3) -0.017(3)
O3 0.026(3) 0.034(3) 0.026(3) -0.003(2) 0.012(2) 0.000(2)
O4 0.038(3) 0.042(3) 0.018(3) -0.013(3) -0.001(2) 0.003(2)
O5 0.040(3) 0.030(3) 0.024(3) 0.004(2) 0.006(2) -0.004(2)
O6 0.032(3) 0.040(3) 0.026(3) -0.011(2) 0.020(2) -0.011(2)
O7 0.033(3) 0.030(3) 0.043(3) 0.012(3) -0.003(3) -0.001(3)
O8 0.019(3) 0.037(3) 0.025(3) -0.003(2) 0.004(2) -0.012(2)
O9 0.024(3) 0.048(4) 0.036(3) -0.004(3) 0.016(2) -0.003(3)
O10 0.028(3) 0.039(3) 0.018(3) 0.000(2) 0.006(2) 0.006(2)
C1 0.028(4) 0.038(5) 0.034(4) 0.008(3) 0.021(3) 0.011(4)
C2 0.027(4) 0.031(4) 0.030(4) 0.000(3) 0.016(3) 0.004(3)
C3 0.016(3) 0.029(4) 0.017(3) 0.001(3) 0.004(3) -0.001(3)
C4 0.024(4) 0.029(4) 0.015(3) -0.006(3) 0.005(3) 0.006(3)
C5 0.021(3) 0.032(4) 0.013(3) 0.000(3) 0.003(3) -0.001(3)
C6 0.023(3) 0.020(3) 0.016(3) -0.006(3) 0.006(3) -0.006(3)
C7 0.026(4) 0.032(4) 0.020(4) -0.003(3) 0.002(3) -0.006(3)
C8 0.016(3) 0.025(4) 0.022(3) 0.005(3) 0.005(3) 0.002(3)
C9 0.018(3) 0.029(4) 0.021(3) 0.001(3) 0.001(3) -0.004(3)
C10 0.016(3) 0.024(4) 0.019(3) 0.000(3) -0.001(3) 0.002(3)
C11 0.011(3) 0.031(4) 0.018(3) 0.005(3) 0.004(3) 0.001(3)
C12 0.020(3) 0.035(4) 0.021(3) 0.007(3) 0.006(3) 0.001(3)
C13 0.027(4) 0.034(4) 0.030(4) 0.003(3) 0.008(3) -0.006(3)
C14 0.020(4) 0.046(5) 0.023(4) 0.002(3) 0.003(3) -0.015(3)
C15 0.021(4) 0.046(5) 0.017(3) 0.000(3) 0.005(3) -0.003(3)
C16 0.019(3) 0.032(4) 0.019(3) 0.003(3) 0.008(3) 0.000(3)
C17 0.019(3) 0.030(4) 0.021(3) 0.008(3) 0.004(3) 0.008(3)
C18 0.023(4) 0.032(4) 0.031(4) 0.008(3) 0.007(3) 0.003(3)
C19 0.020(4) 0.063(6) 0.037(5) 0.014(4) 0.004(3) 0.006(4)
C20 0.023(4) 0.085(8) 0.027(5) 0.012(4) -0.009(3) 0.012(5)
C21 0.032(4) 0.072(7) 0.019(4) 0.010(4) -0.003(3) 0.006(4)
C22 0.024(4) 0.048(5) 0.018(4) 0.003(3) 0.006(3) 0.004(3)
C23 0.013(3) 0.020(3) 0.013(3) 0.000(2) 0.000(2) 0.003(2)
C24 0.020(3) 0.025(4) 0.015(3) -0.005(3) 0.003(3) 0.004(3)
C25 0.018(4) 0.033(4) 0.035(4) 0.002(3) 0.006(3) 0.008(3)
C26 0.018(4) 0.042(5) 0.044(5) 0.001(3) 0.005(3) 0.012(4)
C27 0.020(4) 0.064(6) 0.027(4) -0.020(4) 0.003(3) 0.003(4)
C28 0.033(5) 0.061(6) 0.031(4) -0.018(4) 0.013(4) -0.014(4)
C29 0.020(4) 0.044(5) 0.031(4) -0.007(3) 0.008(3) -0.013(4)
C30 0.018(3) 0.022(3) 0.012(3) -0.001(3) 0.000(3) 0.000(2)
C31 0.020(3) 0.027(4) 0.017(3) 0.001(3) 0.003(3) -0.002(3)
C32 0.027(4) 0.031(4) 0.021(3) -0.001(3) 0.011(3) 0.004(3)
C33 0.042(5) 0.042(5) 0.028(4) 0.020(4) 0.016(4) 0.020(4)
C34 0.032(4) 0.054(6) 0.041(5) 0.023(4) 0.016(4) 0.029(4)
C35 0.022(4) 0.043(5) 0.027(4) 0.008(3) 0.011(3) 0.010(3)
C1S 0.246(8) 0.210(8) 0.128(5) 0.019(7) 0.033(5) -0.037(5)
Cl1 0.246(8) 0.210(8) 0.128(5) 0.019(7) 0.033(5) -0.037(5)
Cl2 0.246(8) 0.210(8) 0.128(5) 0.019(7) 0.033(5) -0.037(5)
C1SB 0.246(8) 0.210(8) 0.128(5) 0.019(7) 0.033(5) -0.037(5)
Cl1B 0.246(8) 0.210(8) 0.128(5) 0.019(7) 0.033(5) -0.037(5)
Cl2B 0.246(8) 0.210(8) 0.128(5) 0.019(7) 0.033(5) -0.037(5)

loop_
_atom_type_symbol
_atom_type_description
_atom_type_scat_dispersion_real
_atom_type_scat_dispersion_imag
_atom_type_scat_source
C C 0.0033 0.0016 'International Tables Vol C Tables 4.2.6.8 and 6.1.1.4'
H H 0.0000 0.0000 'International Tables Vol C Tables 4.2.6.8 and 6.1.1.4'
O O 0.0106 0.0060 'International Tables Vol C Tables 4.2.6.8 and 6.1.1.4'
P P 0.1023 0.0942 'International Tables Vol C Tables 4.2.6.8 and 6.1.1.4'
Cl Cl 0.1484 0.1585 'International Tables Vol C Tables 4.2.6.8 and 6.1.1.4'
Re Re -1.0185 7.2310 'International Tables Vol C Tables 4.2.6.8 and 6.1.1.4'

loop_
_geom_angle_atom_site_label_1
_geom_angle_atom_site_label_2
_geom_angle_atom_site_label_3
_geom_angle
C1 Re1 C2 91.2(4)
C1 Re1 C3 86.6(3)
C2 Re1 C3 89.1(3)
C1 Re1 P1 89.4(2)
C2 Re1 P1 96.4(2)
C3 Re1 P1 173.3(2)
C1 Re1 Re2 111.9(3)
C2 Re1 Re2 156.8(2)
C3 Re1 Re2 89.8(2)
P1 Re1 Re2 86.64(4)
C1 Re1 Re3 168.3(2)
C2 Re1 Re3 96.3(2)
C3 Re1 Re3 84.6(2)
P1 Re1 Re3 98.61(4)
Re2 Re1 Re3 60.536(8)
C1 Re1 H1H 83.7
C2 Re1 H1H 174.1
C3 Re1 H1H 93.5
P1 Re1 H1H 80.7
Re2 Re1 H1H 28.7
Re3 Re1 H1H 89.3
C1 Re1 H2H 164.8
C2 Re1 H2H 80.3
C3 Re1 H2H 105.7
P1 Re1 H2H 79.1
Re2 Re1 H2H 77.7
Re3 Re1 H2H 26.9
H1H Re1 H2H 104.0
C4 Re2 C5 85.9(3)
C4 Re2 C6 90.7(3)
C5 Re2 C6 89.9(3)
C4 Re2 P2 90.3(2)
C5 Re2 P2 94.3(2)
C6 Re2 P2 175.7(2)
C4 Re2 Re1 107.4(2)
C5 Re2 Re1 165.9(2)
C6 Re2 Re1 85.2(2)
P2 Re2 Re1 90.51(4)
C4 Re2 Re3 167.9(2)
C5 Re2 Re3 106.1(2)
C6 Re2 Re3 87.73(19)
P2 Re2 Re3 90.43(4)
Re1 Re2 Re3 60.561(8)
C4 Re2 H1H 78.7
C5 Re2 H1H 164.1
C6 Re2 H1H 86.5
P2 Re2 H1H 89.6
Re1 Re2 H1H 28.7
Re3 Re2 H1H 89.2
C4 Re2 H3H 164.6
C5 Re2 H3H 81.1
C6 Re2 H3H 97.4
P2 Re2 H3H 82.6
Re1 Re2 H3H 86.4
Re3 Re2 H3H 26.9
H1H Re2 H3H 114.7
C7 Re3 C8 91.6(3)
C7 Re3 C10 88.2(3)
C8 Re3 C10 88.0(3)
C7 Re3 C9 87.2(3)
C8 Re3 C9 88.4(3)
C10 Re3 C9 174.1(3)
C7 Re3 Re2 110.5(2)
C8 Re3 Re2 156.6(2)
C10 Re3 Re2 99.9(2)
C9 Re3 Re2 85.2(2)
C7 Re3 Re1 168.3(2)
C8 Re3 Re1 98.3(2)
C10 Re3 Re1 98.4(2)
C9 Re3 Re1 86.7(2)
Re2 Re3 Re1 58.903(8)
C7 Re3 H2H 162.8
C8 Re3 H2H 85.0
C10 Re3 H2H 74.9
C9 Re3 H2H 109.5
Re2 Re3 H2H 76.1
Re1 Re3 H2H 26.8
C7 Re3 H3H 85.5
C8 Re3 H3H 176.3
C10 Re3 H3H 89.6
C9 Re3 H3H 93.8
Re2 Re3 H3H 26.9
Re1 Re3 H3H 84.8
H2H Re3 H3H 97.2
C17 P1 C11 104.1(3)
C17 P1 C23 101.3(3)
C11 P1 C23 103.3(3)
C17 P1 Re1 114.7(2)
C11 P1 Re1 115.3(2)
C23 P1 Re1 116.2(2)
C24 P2 C30 100.7(3)
C24 P2 C23 105.7(3)
C30 P2 C23 100.4(3)
C24 P2 Re2 114.0(2)
C30 P2 Re2 118.0(2)
C23 P2 Re2 116.0(2)
O1 C1 Re1 178.6(9)
O2 C2 Re1 177.7(7)
O3 C3 Re1 174.9(6)
O4 C4 Re2 174.5(7)
O5 C5 Re2 174.1(6)
O6 C6 Re2 178.6(7)
O7 C7 Re3 177.9(7)
O8 C8 Re3 178.5(6)
O9 C9 Re3 173.1(6)
O10 C10 Re3 175.3(6)
C12 C11 C16 118.8(7)
C12 C11 P1 116.5(5)
C16 C11 P1 124.4(6)
C11 C12 C13 120.7(7)
C11 C12 H12 119.6
C13 C12 H12 119.6
C14 C13 C12 120.5(8)
C14 C13 H13 119.8
C12 C13 H13 119.8
C13 C14 C15 119.4(7)
C13 C14 H14 120.3
C15 C14 H14 120.3
C16 C15 C14 120.6(7)
C16 C15 H15 119.7
C14 C15 H15 119.7
C15 C16 C11 119.9(7)
C15 C16 H16 120.0
C11 C16 H16 120.0
C22 C17 C18 118.9(7)
C22 C17 P1 120.3(5)
C18 C17 P1 120.5(6)
C19 C18 C17 119.9(7)
C19 C18 H18 120.0
C17 C18 H18 120.0
C20 C19 C18 120.3(8)
C20 C19 H19 119.8
C18 C19 H19 119.8
C19 C20 C21 120.4(8)
C19 C20 H20 119.8
C21 C20 H20 119.8
C20 C21 C22 119.3(8)
C20 C21 H21 120.4
C22 C21 H21 120.4
C21 C22 C17 121.1(7)
C21 C22 H22 119.4
C17 C22 H22 119.4
P2 C23 P1 117.8(3)
P2 C23 H23A 107.9
P1 C23 H23A 107.9
P2 C23 H23B 107.9
P1 C23 H23B 107.9
H23A C23 H23B 107.2
C25 C24 C29 118.0(7)
C25 C24 P2 125.8(6)
C29 C24 P2 116.2(5)
C26 C25 C24 120.8(8)
C26 C25 H25 119.6
C24 C25 H25 119.6
C25 C26 C27 121.1(8)
C25 C26 H26 119.5
C27 C26 H26 119.5
C26 C27 C28 119.1(7)
C26 C27 H27 120.5
C28 C27 H27 120.5
C29 C28 C27 119.7(8)
C29 C28 H28 120.2
C27 C28 H28 120.2
C28 C29 C24 121.3(8)
C28 C29 H29 119.3
C24 C29 H29 119.3
C35 C30 C31 118.6(6)
C35 C30 P2 121.7(5)
C31 C30 P2 119.7(5)
C32 C31 C30 120.4(6)
C32 C31 H31 119.8
C30 C31 H31 119.8
C31 C32 C33 120.0(7)
C31 C32 H32 120.0
C33 C32 H32 120.0
C34 C33 C32 120.0(7)
C34 C33 H33 120.0
C32 C33 H33 120.0
C35 C34 C33 120.3(7)
C35 C34 H34 119.9
C33 C34 H34 119.9
C34 C35 C30 120.7(7)
C34 C35 H35 119.6
C30 C35 H35 119.6
Cl1 C1S Cl2 106.6(10)
Cl1 C1S H1S1 110.4
Cl2 C1S H1S1 110.4
Cl1 C1S H1S2 110.4
Cl2 C1S H1S2 110.4
H1S1 C1S H1S2 108.6
Cl1B C1SB H1S3 111.8
Cl1B C1SB H1S4 111.8
H1S3 C1SB H1S4 109.6

loop_
_geom_bond_atom_site_label_1
_geom_bond_atom_site_label_2
_geom_bond_distance
_geom_bond_publ_flag
Re1 C1 1.911(8) ?
Re1 C2 1.928(8) ?
Re1 C3 1.945(7) ?
Re1 P1 2.4535(17) n
Re1 Re2 3.2358(4) n
Re1 Re3 3.2909(4) n
Re1 H1H 1.8430 ?
Re1 H2H 1.8410 ?
Re2 C4 1.919(7) ?
Re2 C5 1.920(8) ?
Re2 C6 1.959(7) ?
Re2 P2 2.4592(16) n
Re2 Re3 3.2901(4) n
Re2 H1H 1.8465 ?
Re2 H3H 1.8461 ?
Re3 C7 1.927(8) ?
Re3 C8 1.947(7) ?
Re3 C10 1.985(7) ?
Re3 C9 2.002(7) ?
Re3 H2H 1.8464 ?
Re3 H3H 1.8431 ?
P1 C17 1.829(7) ?
P1 C11 1.831(7) ?
P1 C23 1.842(7) ?
P2 C24 1.826(7) ?
P2 C30 1.827(7) ?
P2 C23 1.841(7) ?
O1 C1 1.162(9) ?
O2 C2 1.153(9) ?
O3 C3 1.141(8) ?
O4 C4 1.142(9) ?
O5 C5 1.153(9) ?
O6 C6 1.138(8) ?
O7 C7 1.157(9) ?
O8 C8 1.142(8) ?
O9 C9 1.145(9) ?
O10 C10 1.137(8) ?
C11 C12 1.384(11) ?
C11 C16 1.393(9) ?
C12 C13 1.386(10) ?
C12 H12 0.9500 ?
C13 C14 1.368(11) ?
C13 H13 0.9500 ?
C14 C15 1.388(12) ?
C14 H14 0.9500 ?
C15 C16 1.385(10) ?
C15 H15 0.9500 ?
C16 H16 0.9500 ?
C17 C22 1.390(10) ?
C17 C18 1.393(10) ?
C18 C19 1.391(11) ?
C18 H18 0.9500 ?
C19 C20 1.379(13) ?
C19 H19 0.9500 ?
C20 C21 1.385(12) ?
C20 H20 0.9500 ?
C21 C22 1.385(11) ?
C21 H21 0.9500 ?
C22 H22 0.9500 ?
C23 H23A 0.9900 ?
C23 H23B 0.9900 ?
C24 C25 1.383(10) ?
C24 C29 1.400(10) ?
C25 C26 1.381(11) ?
C25 H25 0.9500 ?
C26 C27 1.382(13) ?
C26 H26 0.9500 ?
C27 C28 1.390(13) ?
C27 H27 0.9500 ?
C28 C29 1.387(11) ?
C28 H28 0.9500 ?
C29 H29 0.9500 ?
C30 C35 1.392(10) ?
C30 C31 1.402(9) ?
C31 C32 1.384(10) ?
C31 H31 0.9500 ?
C32 C33 1.386(11) ?
C32 H32 0.9500 ?
C33 C34 1.380(11) ?
C33 H33 0.9500 ?
C34 C35 1.378(11) ?
C34 H34 0.9500 ?
C35 H35 0.9500 ?
C1S Cl1 1.801(13) ?
C1S Cl2 1.879(12) ?
C1S H1S1 0.9900 ?
C1S H1S2 0.9900 ?
C1SB Cl1B 1.790(16) ?
C1SB H1S3 0.9900 ?
C1SB H1S4 0.9900 ?
